data_4103274
loop_
_publ_author_name
'Xiao-Feng Wu'
'Helfried Neumann'
'Anke Spannenberg'
'Thomas Schulz'
'Haijun Jiao'
'Matthias Beller'

_publ_section_title
;
 Development of a General Palladium-Catalyzed Carbonylative Heck Reaction
 of Aryl Halides
;
_journal_name_full 'Journal of the American Chemical Society'
_journal_page_first 14596
_journal_page_last 14602
_journal_paper_doi 10.1021/ja1059922
_journal_volume 132
_journal_year 2010
_chemical_formula_sum 'C46 H66 I N2 O P Pd'
_chemical_formula_weight 927.28
_chemical_name_systematic
; 
 ? 
;
_space_group_IT_number 14
_symmetry_cell_setting monoclinic
_symmetry_space_group_name_Hall '-P 2yn'
_symmetry_space_group_name_H-M 'P 1 21/n 1'
_atom_sites_solution_hydrogens geom
_atom_sites_solution_primary direct
_atom_sites_solution_secondary difmap
_audit_creation_method SHELXL-97
_cell_angle_alpha 90.00
_cell_angle_beta 90.2253(17)
_cell_angle_gamma 90.00
_cell_formula_units_Z 4
_cell_length_a 13.7393(3)
_cell_length_b 18.4558(4)
_cell_length_c 17.0955(4)
_cell_measurement_reflns_used 9404
_cell_measurement_temperature 200(2)
_cell_measurement_theta_max 28.87
_cell_measurement_theta_min 1.81
_cell_volume 4334.87(17)
_computing_cell_refinement X-AREA
_computing_data_collection 'X-AREA (Stoe & Cie, 2005)'
_computing_data_reduction X-AREA
_computing_molecular_graphics 'XP in SHELXTL'
_computing_publication_material 'SHELXTL (Sheldrick, 2008)'
_computing_structure_refinement 'SHELXL-97 (Sheldrick, 2008)'
_computing_structure_solution 'SHELXS-97 (Sheldrick, 2008)'
_diffrn_ambient_temperature 200(2)
_diffrn_measured_fraction_theta_full 1.000
_diffrn_measured_fraction_theta_max 1.000
_diffrn_measurement_device_type 'STOE IPDS II'
_diffrn_measurement_method \w
_diffrn_radiation_monochromator graphite
_diffrn_radiation_source 'fine-focus sealed tube'
_diffrn_radiation_type MoK\a
_diffrn_radiation_wavelength 0.71073
_diffrn_reflns_av_R_equivalents 0.0503
_diffrn_reflns_av_sigmaI/netI 0.0547
_diffrn_reflns_limit_h_max 16
_diffrn_reflns_limit_h_min -16
_diffrn_reflns_limit_k_max 22
_diffrn_reflns_limit_k_min -22
_diffrn_reflns_limit_l_max 21
_diffrn_reflns_limit_l_min -21
_diffrn_reflns_number 60956
_diffrn_reflns_theta_full 26.00
_diffrn_reflns_theta_max 26.00
_diffrn_reflns_theta_min 1.85
_exptl_absorpt_coefficient_mu 1.213
_exptl_absorpt_correction_T_max 0.8475
_exptl_absorpt_correction_T_min 0.7389
_exptl_absorpt_correction_type numerical
_exptl_absorpt_process_details 'X-SHAPE and X-RED32 (Stoe & Cie, 2005)'
_exptl_crystal_colour yellow
_exptl_crystal_density_diffrn 1.421
_exptl_crystal_density_method 'not measured'
_exptl_crystal_description prism
_exptl_crystal_F_000 1912
_exptl_crystal_size_max 0.30
_exptl_crystal_size_mid 0.20
_exptl_crystal_size_min 0.15
_refine_diff_density_max 0.841
_refine_diff_density_min -0.793
_refine_diff_density_rms 0.064
_refine_ls_extinction_method none
_refine_ls_goodness_of_fit_ref 0.818
_refine_ls_hydrogen_treatment constr
_refine_ls_matrix_type full
_refine_ls_number_parameters 476
_refine_ls_number_reflns 8511
_refine_ls_number_restraints 5
_refine_ls_restrained_S_all 0.819
_refine_ls_R_factor_all 0.0556
_refine_ls_R_factor_gt 0.0301
_refine_ls_shift/su_max 0.002
_refine_ls_shift/su_mean 0.000
_refine_ls_structure_factor_coef Fsqd
_refine_ls_weighting_details 'calc w=1/[\s^2^(Fo^2^)+(0.0283P)^2^+0.0000P] where P=(Fo^2^+2Fc^2^)/3'
_refine_ls_weighting_scheme calc
_refine_ls_wR_factor_gt 0.0542
_refine_ls_wR_factor_ref 0.0577
_reflns_number_gt 5820
_reflns_number_total 8511
_reflns_threshold_expression >2sigma(I)
_cod_data_source_file ja1059922_si_002.cif
_cod_data_source_block ks1100
_cod_database_code 4103274

loop_
_symmetry_equiv_pos_as_xyz
'x, y, z'
'-x+1/2, y+1/2, -z+1/2'
'-x, -y, -z'
'x-1/2, -y-1/2, z-1/2'

loop_
_atom_site_label
_atom_site_type_symbol
_atom_site_fract_x
_atom_site_fract_y
_atom_site_fract_z
_atom_site_U_iso_or_equiv
_atom_site_adp_type
_atom_site_occupancy
_atom_site_symmetry_multiplicity
_atom_site_calc_flag
_atom_site_refinement_flags
O1 O 0.7406(2) 0.04981(18) 0.88400(18) 0.0901(10) Uani 1 1 d D
C43 C 0.6444(4) 0.0913(3) 0.7809(3) 0.1111(19) Uani 1 1 d D
H43A H 0.5941 0.1009 0.8200 0.167 Uiso 1 1 calc R
H43B H 0.6135 0.0789 0.7309 0.167 Uiso 1 1 calc R
H43C H 0.6847 0.1347 0.7743 0.167 Uiso 1 1 calc R
C44 C 0.7072(4) 0.0291(3) 0.8078(3) 0.121(2) Uani 1 1 d D
H44A H 0.6690 -0.0163 0.8103 0.145 Uiso 1 1 calc R
H44B H 0.7628 0.0219 0.7719 0.145 Uiso 1 1 calc R
C45 C 0.8050(3) -0.0057(2) 0.9092(3) 0.0813(14) Uani 1 1 d D
H45A H 0.8592 -0.0113 0.8717 0.098 Uiso 1 1 calc R
H45B H 0.7701 -0.0525 0.9131 0.098 Uiso 1 1 calc R
C46 C 0.8433(4) 0.0170(3) 0.9885(2) 0.0887(15) Uani 1 1 d D
H46A H 0.8695 0.0663 0.9852 0.133 Uiso 1 1 calc R
H46B H 0.8950 -0.0163 1.0050 0.133 Uiso 1 1 calc R
H46C H 0.7903 0.0158 1.0266 0.133 Uiso 1 1 calc R
C1 C 0.3751(2) 0.17162(15) 0.91088(16) 0.0284(6) Uani 1 1 d .
C2 C 0.4123(2) 0.07595(19) 0.97862(19) 0.0437(8) Uani 1 1 d .
H2 H 0.4202 0.0268 0.9937 0.052 Uiso 1 1 calc R
C3 C 0.4354(2) 0.13431(19) 1.0224(2) 0.0428(8) Uani 1 1 d .
H3 H 0.4627 0.1333 1.0735 0.051 Uiso 1 1 calc R
C4 C 0.4435(2) 0.26730(17) 1.00370(16) 0.0330(7) Uani 1 1 d .
C5 C 0.5421(2) 0.28553(19) 0.99404(17) 0.0375(8) Uani 1 1 d .
C6 C 0.5685(3) 0.3546(2) 1.0165(2) 0.0491(9) Uani 1 1 d D
H6 H 0.6343 0.3693 1.0106 0.059 Uiso 1 1 calc R
C7 C 0.5028(2) 0.40294(19) 1.0472(2) 0.0526(10) Uani 1 1 d D
H7 H 0.5231 0.4505 1.0607 0.063 Uiso 1 1 calc R
C8 C 0.4077(3) 0.38238(19) 1.05828(19) 0.0459(9) Uani 1 1 d D
H8 H 0.3630 0.4159 1.0802 0.055 Uiso 1 1 calc R
C9 C 0.3757(2) 0.31355(18) 1.03804(17) 0.0361(7) Uani 1 1 d .
C10 C 0.6182(2) 0.2324(2) 0.96624(19) 0.0455(9) Uani 1 1 d .
H10 H 0.5848 0.1923 0.9374 0.055 Uiso 1 1 calc R
C11 C 0.6712(3) 0.1999(3) 1.0375(2) 0.0673(12) Uani 1 1 d .
H11A H 0.7047 0.2386 1.0662 0.101 Uiso 1 1 calc R
H11B H 0.7189 0.1641 1.0198 0.101 Uiso 1 1 calc R
H11C H 0.6237 0.1765 1.0719 0.101 Uiso 1 1 calc R
C12 C 0.6956(2) 0.2655(2) 0.9125(2) 0.0609(11) Uani 1 1 d .
H12A H 0.6636 0.2901 0.8686 0.091 Uiso 1 1 calc R
H12B H 0.7378 0.2269 0.8924 0.091 Uiso 1 1 calc R
H12C H 0.7348 0.3004 0.9421 0.091 Uiso 1 1 calc R
C13 C 0.2748(2) 0.2876(2) 1.05816(19) 0.0452(8) Uani 1 1 d .
H13 H 0.2553 0.2506 1.0184 0.054 Uiso 1 1 calc R
C14 C 0.2781(3) 0.2504(3) 1.1383(2) 0.0776(14) Uani 1 1 d .
H14A H 0.3277 0.2123 1.1380 0.116 Uiso 1 1 calc R
H14B H 0.2144 0.2289 1.1495 0.116 Uiso 1 1 calc R
H14C H 0.2941 0.2862 1.1787 0.116 Uiso 1 1 calc R
C15 C 0.1983(3) 0.3472(2) 1.0578(2) 0.0634(11) Uani 1 1 d .
H15A H 0.2104 0.3804 1.1015 0.095 Uiso 1 1 calc R
H15B H 0.1335 0.3255 1.0634 0.095 Uiso 1 1 calc R
H15C H 0.2015 0.3739 1.0084 0.095 Uiso 1 1 calc R
C16 C 0.1844(2) 0.20382(15) 0.82839(17) 0.0284(6) Uani 1 1 d .
C17 C 0.1455(2) 0.27666(17) 0.85693(19) 0.0366(7) Uani 1 1 d .
H17A H 0.1634 0.3152 0.8193 0.044 Uiso 1 1 calc R
H17B H 0.1752 0.2887 0.9082 0.044 Uiso 1 1 calc R
C18 C 0.0346(2) 0.2733(2) 0.8649(2) 0.0465(9) Uani 1 1 d .
H18 H 0.0102 0.3211 0.8844 0.056 Uiso 1 1 calc R
C19 C -0.0113(2) 0.25743(17) 0.7864(2) 0.0396(8) Uani 1 1 d .
H19A H 0.0050 0.2964 0.7489 0.047 Uiso 1 1 calc R
H19B H -0.0830 0.2555 0.7916 0.047 Uiso 1 1 calc R
C20 C 0.0263(2) 0.18544(19) 0.7564(2) 0.0453(9) Uani 1 1 d .
H20 H -0.0035 0.1751 0.7041 0.054 Uiso 1 1 calc R
C21 C -0.0022(3) 0.1264(2) 0.8132(3) 0.0781(15) Uani 1 1 d .
H21A H 0.0211 0.0789 0.7939 0.094 Uiso 1 1 calc R
H21B H -0.0739 0.1243 0.8177 0.094 Uiso 1 1 calc R
C22 C 0.0428(3) 0.1426(3) 0.8928(3) 0.0811(17) Uani 1 1 d .
H22 H 0.0234 0.1038 0.9305 0.097 Uiso 1 1 calc R
C23 C 0.1538(2) 0.1440(2) 0.8861(3) 0.0603(12) Uani 1 1 d .
H23A H 0.1775 0.0964 0.8673 0.072 Uiso 1 1 calc R
H23B H 0.1832 0.1534 0.9381 0.072 Uiso 1 1 calc R
C24 C 0.0064(3) 0.2148(3) 0.9221(2) 0.0783(15) Uani 1 1 d .
H24A H -0.0653 0.2134 0.9276 0.094 Uiso 1 1 calc R
H24B H 0.0352 0.2253 0.9740 0.094 Uiso 1 1 calc R
C25 C 0.1372(2) 0.18753(19) 0.74862(19) 0.0434(8) Uani 1 1 d .
H25A H 0.1559 0.2254 0.7105 0.052 Uiso 1 1 calc R
H25B H 0.1608 0.1403 0.7289 0.052 Uiso 1 1 calc R
C26 C 0.3794(2) 0.28047(15) 0.77690(16) 0.0271(6) Uani 1 1 d .
C27 C 0.4888(2) 0.26256(16) 0.77538(18) 0.0325(7) Uani 1 1 d .
H27A H 0.5129 0.2556 0.8295 0.039 Uiso 1 1 calc R
H27B H 0.4992 0.2169 0.7463 0.039 Uiso 1 1 calc R
C28 C 0.5457(2) 0.32396(17) 0.73621(18) 0.0377(7) Uani 1 1 d .
H28 H 0.6166 0.3116 0.7358 0.045 Uiso 1 1 calc R
C29 C 0.5306(2) 0.39437(17) 0.78113(19) 0.0394(8) Uani 1 1 d .
H29A H 0.5550 0.3889 0.8354 0.047 Uiso 1 1 calc R
H29B H 0.5673 0.4341 0.7558 0.047 Uiso 1 1 calc R
C30 C 0.4224(2) 0.41264(17) 0.7820(2) 0.0407(7) Uani 1 1 d .
H30 H 0.4125 0.4589 0.8114 0.049 Uiso 1 1 calc R
C31 C 0.3858(2) 0.42214(18) 0.6980(2) 0.0484(9) Uani 1 1 d .
H31A H 0.4216 0.4621 0.6724 0.058 Uiso 1 1 calc R
H31B H 0.3157 0.4346 0.6983 0.058 Uiso 1 1 calc R
C32 C 0.4015(2) 0.35158(18) 0.65277(19) 0.0433(8) Uani 1 1 d .
H32 H 0.3779 0.3579 0.5978 0.052 Uiso 1 1 calc R
C33 C 0.3428(2) 0.29099(16) 0.69245(17) 0.0364(7) Uani 1 1 d .
H33A H 0.3504 0.2453 0.6628 0.044 Uiso 1 1 calc R
H33B H 0.2729 0.3039 0.6928 0.044 Uiso 1 1 calc R
C34 C 0.3655(2) 0.35190(15) 0.82200(19) 0.0337(7) Uani 1 1 d .
H34A H 0.2955 0.3645 0.8235 0.040 Uiso 1 1 calc R
H34B H 0.3888 0.3460 0.8765 0.040 Uiso 1 1 calc R
C35 C 0.5092(2) 0.33214(19) 0.65214(19) 0.0450(8) Uani 1 1 d .
H35A H 0.5465 0.3707 0.6253 0.054 Uiso 1 1 calc R
H35B H 0.5190 0.2862 0.6233 0.054 Uiso 1 1 calc R
C36 C 0.3555(2) 0.07847(16) 0.66840(17) 0.0325(7) Uani 1 1 d .
C37 C 0.2799(2) 0.04307(17) 0.63165(19) 0.0408(8) Uani 1 1 d .
H37 H 0.2284 0.0239 0.6622 0.049 Uiso 1 1 calc R
C38 C 0.2771(2) 0.03480(18) 0.5509(2) 0.0449(8) Uani 1 1 d .
H38 H 0.2232 0.0107 0.5276 0.054 Uiso 1 1 calc R
C39 C 0.3505(3) 0.06052(18) 0.50364(19) 0.0464(8) Uani 1 1 d .
C40 C 0.4258(3) 0.0961(2) 0.5407(2) 0.0540(10) Uani 1 1 d .
H40 H 0.4773 0.1154 0.5101 0.065 Uiso 1 1 calc R
C41 C 0.4288(3) 0.10457(18) 0.6209(2) 0.0466(9) Uani 1 1 d .
H41 H 0.4825 0.1290 0.6440 0.056 Uiso 1 1 calc R
C42 C 0.3488(3) 0.0502(2) 0.4160(2) 0.0685(12) Uani 1 1 d .
H42A H 0.3593 0.0969 0.3902 0.103 Uiso 1 1 calc R
H42B H 0.2856 0.0304 0.4000 0.103 Uiso 1 1 calc R
H42C H 0.4005 0.0165 0.4009 0.103 Uiso 1 1 calc R
N1 N 0.37558(18) 0.09968(13) 0.90912(14) 0.0351(6) Uani 1 1 d .
N2 N 0.41265(17) 0.19548(13) 0.98031(14) 0.0315(6) Uani 1 1 d .
P1 P 0.32017(5) 0.19775(4) 0.81592(4) 0.02629(17) Uani 1 1 d .
Pd1 Pd 0.365058(17) 0.081296(12) 0.785113(14) 0.02989(6) Uani 1 1 d .
I1 I 0.421816(19) -0.053884(12) 0.786809(15) 0.05228(8) Uani 1 1 d .

loop_
_atom_site_aniso_label
_atom_site_aniso_U_11
_atom_site_aniso_U_22
_atom_site_aniso_U_33
_atom_site_aniso_U_23
_atom_site_aniso_U_13
_atom_site_aniso_U_12
O1 0.089(2) 0.091(2) 0.090(2) -0.0032(19) -0.0229(19) 0.0057(19)
C43 0.107(4) 0.135(5) 0.092(4) 0.021(4) -0.022(3) -0.014(4)
C44 0.097(5) 0.140(6) 0.126(5) -0.019(4) -0.047(4) -0.019(4)
C45 0.077(3) 0.065(3) 0.102(4) 0.005(3) 0.003(3) 0.005(3)
C46 0.093(4) 0.083(3) 0.090(4) 0.020(3) -0.010(3) -0.001(3)
C1 0.0255(15) 0.0303(16) 0.0293(16) 0.0044(13) -0.0033(12) 0.0041(12)
C2 0.0423(19) 0.041(2) 0.0477(19) 0.0162(17) -0.0102(15) 0.0080(16)
C3 0.043(2) 0.049(2) 0.0365(19) 0.0128(16) -0.0117(15) 0.0066(16)
C4 0.0359(18) 0.0396(18) 0.0234(16) 0.0022(13) -0.0093(14) 0.0009(14)
C5 0.0360(19) 0.053(2) 0.0238(16) 0.0006(14) -0.0083(14) -0.0045(15)
C6 0.040(2) 0.065(3) 0.042(2) -0.0013(18) -0.0036(16) -0.0142(18)
C7 0.068(3) 0.047(2) 0.042(2) -0.0050(17) -0.0080(18) -0.0161(19)
C8 0.054(2) 0.048(2) 0.0354(19) -0.0062(16) -0.0055(16) 0.0062(17)
C9 0.0389(19) 0.0459(19) 0.0234(16) 0.0017(14) -0.0062(13) 0.0003(15)
C10 0.0299(18) 0.068(2) 0.038(2) 0.0008(17) -0.0083(15) 0.0016(16)
C11 0.052(2) 0.100(3) 0.050(2) 0.008(2) -0.0131(19) 0.015(2)
C12 0.031(2) 0.101(3) 0.050(2) -0.003(2) -0.0037(17) -0.002(2)
C13 0.0341(18) 0.065(2) 0.0369(19) -0.0054(17) -0.0015(15) 0.0024(16)
C14 0.055(3) 0.119(4) 0.059(3) 0.031(3) 0.011(2) -0.009(3)
C15 0.046(2) 0.086(3) 0.058(3) -0.023(2) 0.0014(19) 0.016(2)
C16 0.0222(15) 0.0278(15) 0.0352(17) 0.0064(13) -0.0032(12) -0.0008(12)
C17 0.0282(16) 0.0458(19) 0.0359(18) -0.0093(15) -0.0028(14) 0.0015(14)
C18 0.0309(18) 0.059(2) 0.050(2) -0.0132(18) 0.0008(16) 0.0083(16)
C19 0.0263(17) 0.0393(18) 0.053(2) 0.0080(15) -0.0072(15) 0.0009(14)
C20 0.0315(18) 0.050(2) 0.054(2) -0.0131(17) -0.0146(16) -0.0018(16)
C21 0.028(2) 0.035(2) 0.171(5) 0.009(3) -0.007(3) -0.0071(16)
C22 0.030(2) 0.091(3) 0.122(4) 0.081(3) -0.004(2) -0.009(2)
C23 0.0299(19) 0.061(2) 0.090(3) 0.046(2) -0.0045(19) -0.0034(17)
C24 0.033(2) 0.148(5) 0.054(3) 0.032(3) 0.0026(19) 0.006(3)
C25 0.0343(18) 0.047(2) 0.048(2) -0.0153(16) -0.0096(15) 0.0016(15)
C26 0.0249(16) 0.0267(15) 0.0297(16) 0.0037(12) -0.0039(12) -0.0023(12)
C27 0.0302(17) 0.0362(17) 0.0309(17) -0.0023(13) -0.0033(13) 0.0036(13)
C28 0.0265(17) 0.0463(19) 0.0404(19) -0.0015(15) 0.0034(14) -0.0041(14)
C29 0.0367(18) 0.0406(18) 0.0408(19) -0.0024(14) 0.0016(15) -0.0108(14)
C30 0.0411(19) 0.0258(15) 0.055(2) -0.0044(16) 0.0031(15) -0.0054(15)
C31 0.045(2) 0.0353(18) 0.065(2) 0.0187(18) -0.0067(17) -0.0088(16)
C32 0.051(2) 0.045(2) 0.0339(19) 0.0134(15) -0.0110(16) -0.0119(16)
C33 0.0427(19) 0.0326(17) 0.0337(17) 0.0068(14) -0.0117(14) -0.0061(14)
C34 0.0277(17) 0.0293(16) 0.0441(19) -0.0025(14) 0.0022(14) -0.0010(13)
C35 0.053(2) 0.047(2) 0.0352(19) 0.0016(15) 0.0068(16) -0.0122(17)
C36 0.0331(16) 0.0236(15) 0.0406(17) -0.0026(14) -0.0026(13) 0.0011(13)
C37 0.0362(18) 0.0396(19) 0.047(2) -0.0038(15) 0.0007(15) -0.0012(15)
C38 0.040(2) 0.045(2) 0.050(2) -0.0100(16) -0.0126(17) 0.0005(16)
C39 0.060(2) 0.0390(19) 0.0404(19) -0.0010(15) -0.0051(17) 0.0010(17)
C40 0.063(2) 0.053(2) 0.046(2) 0.0002(17) 0.0089(18) -0.0172(19)
C41 0.048(2) 0.047(2) 0.044(2) -0.0033(16) -0.0024(17) -0.0134(16)
C42 0.097(3) 0.067(3) 0.042(2) -0.004(2) -0.006(2) -0.004(2)
N1 0.0363(15) 0.0312(15) 0.0378(15) 0.0065(11) -0.0075(12) 0.0074(11)
N2 0.0286(14) 0.0368(15) 0.0291(14) 0.0038(11) -0.0064(11) 0.0026(11)
P1 0.0261(4) 0.0240(4) 0.0287(4) 0.0032(3) -0.0057(3) 0.0015(3)
Pd1 0.03124(12) 0.02257(11) 0.03582(12) 0.00215(10) -0.00532(9) 0.00175(10)
I1 0.06717(17) 0.02540(11) 0.06414(16) 0.00022(11) -0.01707(12) 0.00920(11)

loop_
_atom_type_symbol
_atom_type_description
_atom_type_scat_dispersion_real
_atom_type_scat_dispersion_imag
_atom_type_scat_source
C C 0.0033 0.0016 'International Tables Vol C Tables 4.2.6.8 and 6.1.1.4'
H H 0.0000 0.0000 'International Tables Vol C Tables 4.2.6.8 and 6.1.1.4'
N N 0.0061 0.0033 'International Tables Vol C Tables 4.2.6.8 and 6.1.1.4'
P P 0.1023 0.0942 'International Tables Vol C Tables 4.2.6.8 and 6.1.1.4'
Pd Pd -0.9988 1.0072 'International Tables Vol C Tables 4.2.6.8 and 6.1.1.4'
I I -0.4742 1.8119 'International Tables Vol C Tables 4.2.6.8 and 6.1.1.4'
O O 0.0106 0.0060 'International Tables Vol C Tables 4.2.6.8 and 6.1.1.4'

loop_
_geom_angle_atom_site_label_1
_geom_angle_atom_site_label_2
_geom_angle_atom_site_label_3
_geom_angle
C45 O1 C44 106.3(3)
O1 C44 C43 104.8(4)
O1 C45 C46 106.6(3)
N1 C1 N2 109.9(2)
N1 C1 P1 104.0(2)
N2 C1 P1 146.1(2)
C3 C2 N1 108.2(3)
C2 C3 N2 108.3(3)
C9 C4 C5 123.2(3)
C9 C4 N2 118.8(3)
C5 C4 N2 117.9(3)
C6 C5 C4 116.1(3)
C6 C5 C10 120.4(3)
C4 C5 C10 123.4(3)
C7 C6 C5 122.3(3)
C6 C7 C8 120.0(3)
C7 C8 C9 121.2(3)
C8 C9 C4 117.0(3)
C8 C9 C13 121.6(3)
C4 C9 C13 121.2(3)
C5 C10 C12 114.3(3)
C5 C10 C11 109.2(3)
C12 C10 C11 107.6(3)
C9 C13 C15 114.0(3)
C9 C13 C14 108.8(3)
C15 C13 C14 110.1(3)
C17 C16 C25 108.0(2)
C17 C16 C23 109.3(3)
C25 C16 C23 108.2(3)
C17 C16 P1 115.9(2)
C25 C16 P1 107.6(2)
C23 C16 P1 107.62(19)
C16 C17 C18 110.0(3)
C24 C18 C19 109.3(3)
C24 C18 C17 110.1(3)
C19 C18 C17 109.9(3)
C18 C19 C20 109.3(3)
C21 C20 C19 108.9(3)
C21 C20 C25 109.5(3)
C19 C20 C25 110.4(3)
C20 C21 C22 109.2(3)
C24 C22 C21 109.6(3)
C24 C22 C23 109.9(4)
C21 C22 C23 109.7(4)
C22 C23 C16 109.5(3)
C18 C24 C22 109.4(3)
C20 C25 C16 110.2(3)
C33 C26 C27 109.1(2)
C33 C26 C34 108.7(2)
C27 C26 C34 108.4(2)
C33 C26 P1 107.40(19)
C27 C26 P1 105.01(18)
C34 C26 P1 118.0(2)
C28 C27 C26 110.4(2)
C29 C28 C35 110.2(3)
C29 C28 C27 109.8(3)
C35 C28 C27 108.5(3)
C30 C29 C28 109.2(2)
C29 C30 C31 109.5(3)
C29 C30 C34 110.0(3)
C31 C30 C34 109.7(3)
C30 C31 C32 109.3(3)
C35 C32 C31 110.0(3)
C35 C32 C33 110.0(3)
C31 C32 C33 108.7(3)
C32 C33 C26 109.6(2)
C30 C34 C26 109.8(3)
C32 C35 C28 109.4(3)
C37 C36 C41 116.6(3)
C37 C36 Pd1 120.9(2)
C41 C36 Pd1 122.2(2)
C36 C37 C38 121.5(3)
C39 C38 C37 121.8(3)
C40 C39 C38 116.4(3)
C40 C39 C42 121.6(3)
C38 C39 C42 122.0(3)
C39 C40 C41 122.0(3)
C40 C41 C36 121.7(3)
C1 N1 C2 107.7(3)
C1 N1 Pd1 100.35(18)
C2 N1 Pd1 146.4(2)
C1 N2 C3 105.9(3)
C1 N2 C4 130.1(2)
C3 N2 C4 122.8(2)
C1 P1 C26 110.59(13)
C1 P1 C16 108.49(13)
C26 P1 C16 115.35(12)
C1 P1 Pd1 81.29(9)
C26 P1 Pd1 124.67(10)
C16 P1 Pd1 110.41(9)
C36 Pd1 N1 172.42(10)
C36 Pd1 P1 103.68(8)
N1 Pd1 P1 69.12(7)
C36 Pd1 I1 90.26(8)
N1 Pd1 I1 96.94(6)
P1 Pd1 I1 166.05(2)

loop_
_geom_bond_atom_site_label_1
_geom_bond_atom_site_label_2
_geom_bond_distance
O1 C45 1.4191(19)
O1 C44 1.4321(19)
C43 C44 1.508(2)
C45 C46 1.512(2)
C1 N1 1.328(4)
C1 N2 1.365(3)
C1 P1 1.851(3)
C2 C3 1.349(5)
C2 N1 1.361(4)
C3 N2 1.374(4)
C4 C9 1.395(4)
C4 C5 1.407(4)
C4 N2 1.447(4)
C5 C6 1.380(5)
C5 C10 1.512(5)
C6 C7 1.374(3)
C7 C8 1.375(3)
C8 C9 1.388(5)
C9 C13 1.507(4)
C10 C12 1.535(5)
C10 C11 1.538(4)
C13 C15 1.521(5)
C13 C14 1.534(5)
C16 C17 1.527(4)
C16 C25 1.538(4)
C16 C23 1.540(4)
C16 P1 1.882(3)
C17 C18 1.532(4)
C18 C24 1.508(5)
C18 C19 1.510(4)
C19 C20 1.516(4)
C20 C21 1.512(5)
C20 C25 1.530(4)
C21 C22 1.521(7)
C22 C24 1.510(7)
C22 C23 1.530(5)
C26 C33 1.539(4)
C26 C27 1.539(4)
C26 C34 1.540(4)
C26 P1 1.855(3)
C27 C28 1.533(4)
C28 C29 1.524(4)
C28 C35 1.528(4)
C29 C30 1.524(4)
C30 C31 1.530(5)
C30 C34 1.530(4)
C31 C32 1.530(5)
C32 C35 1.523(5)
C32 C33 1.538(4)
C36 C37 1.377(4)
C36 C41 1.383(4)
C36 Pd1 2.000(3)
C37 C38 1.389(4)
C38 C39 1.378(5)
C39 C40 1.378(5)
C39 C42 1.510(5)
C40 C41 1.380(5)
N1 Pd1 2.151(2)
P1 Pd1 2.2977(8)
Pd1 I1 2.6140(3)
